data_1516849
loop_
_publ_author_name
'Tanya Tan'
'Carolina Gimbert-Surinach'
'Mohan Bhadbhade'
'Stephen B. Colbran'

_publ_section_title
;
 Flexible dinucleating N,N,N-tridentate ligands based on a xanthene
 scaffold
;
_journal_name_full
;
Inorganica Chimica Acta
;
_journal_page_first 55
_journal_page_last 61
_journal_volume 399
_journal_year 2013
_chemical_formula_moiety '(C67 H60 Cl N6 O3 Pd), (F6 P), 0.25 (C Cl2),0.5(C2N), 0.5(C4 O), C3.75'
_chemical_formula_sum 'C74 H60 Cl1.5 F6 N6.5 O3.5 P Pd'
_chemical_formula_weight 1400.83
_space_group_IT_number 14
_symmetry_cell_setting monoclinic
_symmetry_space_group_name_Hall '-P 2ybc'
_symmetry_space_group_name_H-M 'P 1 21/c 1'
_atom_sites_solution_hydrogens geom
_atom_sites_solution_primary direct
_atom_sites_solution_secondary difmap
_cell_angle_alpha 90.00
_cell_angle_beta 105.904(15)
_cell_angle_gamma 90.00
_cell_formula_units_Z 4
_cell_length_a 21.035(6)
_cell_length_b 13.514(4)
_cell_length_c 25.839(7)
_cell_measurement_reflns_used 5070
_cell_measurement_temperature 155(2)
_cell_measurement_theta_max 29.052
_cell_measurement_theta_min 2.675
_cell_volume 7064(4)
_computing_cell_refinement '<i>APEX2 </i>(Bruker, 2007)'
_computing_data_collection '<i>APEX2 </i>(Bruker, 2007)'
_computing_data_reduction '<i>APEX2 </i>(Bruker, 2007)'
_computing_molecular_graphics '<i>SHELXTL-Plus</i> (Sheldrick, 2008)'
_computing_structure_refinement '<i>SHELXL-97</i> (Sheldrick, 2008)'
_computing_structure_solution '<i>SHELXS-97</i> (Sheldrick, 2008)'
_diffrn_ambient_temperature 155(2)
_diffrn_measured_fraction_theta_full 0.992
_diffrn_measured_fraction_theta_max 0.992
_diffrn_measurement_device_type 'Bruker kappa APEXII CCD Diffractometer'
_diffrn_measurement_method '\f scans, and \w scans with \k offsets'
_diffrn_radiation_monochromator graphite
_diffrn_radiation_source 'fine-focus sealed tube'
_diffrn_radiation_type MoK\a
_diffrn_radiation_wavelength 0.71073
_diffrn_reflns_av_R_equivalents 0.1265
_diffrn_reflns_av_sigmaI/netI 0.1389
_diffrn_reflns_limit_h_max 22
_diffrn_reflns_limit_h_min -25
_diffrn_reflns_limit_k_max 16
_diffrn_reflns_limit_k_min -16
_diffrn_reflns_limit_l_max 30
_diffrn_reflns_limit_l_min -25
_diffrn_reflns_number 49865
_diffrn_reflns_theta_full 25.00
_diffrn_reflns_theta_max 25.00
_diffrn_reflns_theta_min 2.52
_exptl_absorpt_coefficient_mu 0.409
_exptl_absorpt_correction_T_max 0.9814
_exptl_absorpt_correction_T_min 0.8644
_exptl_absorpt_correction_type multi-scan
_exptl_absorpt_process_details 'SADABS (Bruker, 2001)'
_exptl_crystal_colour Yellow
_exptl_crystal_density_diffrn 1.317
_exptl_crystal_density_method 'not measured'
_exptl_crystal_description Plates
_exptl_crystal_F_000 2872
_exptl_crystal_size_max 0.37
_exptl_crystal_size_mid 0.06
_exptl_crystal_size_min 0.05
_refine_diff_density_max 1.007
_refine_diff_density_min -0.608
_refine_diff_density_rms 0.115
_refine_ls_extinction_method none
_refine_ls_goodness_of_fit_ref 1.051
_refine_ls_hydrogen_treatment constr
_refine_ls_matrix_type full
_refine_ls_number_parameters 923
_refine_ls_number_reflns 12345
_refine_ls_number_restraints 98
_refine_ls_restrained_S_all 1.049
_refine_ls_R_factor_all 0.1714
_refine_ls_R_factor_gt 0.0789
_refine_ls_shift/su_max 0.001
_refine_ls_shift/su_mean 0.000
_refine_ls_structure_factor_coef Fsqd
_refine_ls_weighting_details 'calc w=1/[\s^2^(Fo^2^)+(0.1355P)^2^+9.7730P] where P=(Fo^2^+2Fc^2^)/3'
_refine_ls_weighting_scheme calc
_refine_ls_wR_factor_gt 0.2214
_refine_ls_wR_factor_ref 0.2750
_reflns_number_gt 6121
_reflns_number_total 12345
_reflns_threshold_expression >2sigma(I)
_cod_data_source_file ICA-2013-399-55-61-2.cif
_cod_data_source_block tanya1_fulldata
_cod_depositor_comments
;
The following automatic conversions were performed:

'_exptl_absorpt_correction_type' value 'Multi-scan' changed to
'multi-scan' according to the built-in table from CIF Core dictionary
named 'cif_core.dic' version 2.4.1 from 2010-06-29.

Automatic conversion script
Id: cif_fix_values 2281 2013-09-26 08:29:07Z andrius 
;
_cod_original_cell_volume 7064(3)
_cod_original_sg_symbol_H-M P2(1)/c
_cod_original_formula_sum 'C74 H60 Cl1.50 F6 N6.50 O3.50 P Pd'
_cod_database_code 1516849

loop_
_symmetry_equiv_pos_as_xyz
'x, y, z'
'-x, y+1/2, -z+1/2'
'-x, -y, -z'
'x, -y-1/2, z-1/2'

loop_
_atom_site_label
_atom_site_type_symbol
_atom_site_fract_x
_atom_site_fract_y
_atom_site_fract_z
_atom_site_U_iso_or_equiv
_atom_site_adp_type
_atom_site_occupancy
_atom_site_symmetry_multiplicity
_atom_site_calc_flag
_atom_site_refinement_flags
_atom_site_disorder_assembly
_atom_site_disorder_group
Pd1 Pd 0.56439(3) 0.69549(5) 0.27123(3) 0.0377(2) Uani 1 1 d . . .
Cl1 Cl 0.67397(10) 0.70461(19) 0.31786(10) 0.0535(6) Uani 1 1 d . . .
O1 O 0.0200(2) 0.8793(4) -0.0353(2) 0.0405(14) Uani 1 1 d . . .
C1 C 0.0737(4) 0.9985(7) -0.0731(3) 0.040(2) Uani 1 1 d . . .
C2 C 0.0753(5) 1.0597(9) -0.1152(4) 0.067(3) Uani 1 1 d . A .
H2 H 0.1127 1.1010 -0.1121 0.081 Uiso 1 1 calc R . .
C3 C 0.0236(6) 1.0628(10) -0.1627(4) 0.088(3) Uani 1 1 d U . .
C4 C -0.0314(5) 1.0053(9) -0.1647(4) 0.061(3) Uani 1 1 d . A .
H4 H -0.0680 1.0100 -0.1958 0.073 Uiso 1 1 calc R . .
C5 C -0.0364(4) 0.9413(7) -0.1241(3) 0.039(2) Uani 1 1 d . . .
C6 C -0.0965(4) 0.8767(6) -0.1294(3) 0.037(2) Uani 1 1 d . A .
C7 C -0.0940(4) 0.8290(6) -0.0753(3) 0.0324(19) Uani 1 1 d . . .
C8 C -0.1484(4) 0.7779(6) -0.0666(3) 0.038(2) Uani 1 1 d . A .
H8 H -0.1881 0.7743 -0.0951 0.046 Uiso 1 1 calc R . .
C9 C -0.1464(4) 0.7326(6) -0.0179(3) 0.036(2) Uani 1 1 d . . .
C10 C -0.0870(4) 0.7350(6) 0.0226(3) 0.038(2) Uani 1 1 d . A .
H10 H -0.0843 0.7025 0.0558 0.045 Uiso 1 1 calc R . .
C11 C -0.0325(4) 0.7831(6) 0.0159(3) 0.038(2) Uani 1 1 d . . .
C12 C -0.0371(4) 0.8316(6) -0.0326(3) 0.037(2) Uani 1 1 d . A .
C13 C 0.0173(4) 0.9401(7) -0.0779(3) 0.038(2) Uani 1 1 d . A .
C14 C 0.0183(8) 1.1495(13) -0.2073(7) 0.102(5) Uani 0.589(16) 1 d PDU A 1
C15 C 0.0236(12) 1.0870(19) -0.2557(10) 0.129(7) Uani 0.589(16) 1 d PDU A 1
H151 H -0.0089 1.0331 -0.2617 0.193 Uiso 0.589(16) 1 calc PR A 1
H152 H 0.0682 1.0591 -0.2484 0.193 Uiso 0.589(16) 1 calc PR A 1
H153 H 0.0148 1.1288 -0.2878 0.193 Uiso 0.589(16) 1 calc PR A 1
C16 C -0.0470(11) 1.2077(17) -0.2227(10) 0.125(7) Uani 0.589(16) 1 d PDU A 1
H161 H -0.0532 1.2412 -0.1908 0.187 Uiso 0.589(16) 1 calc PR A 1
H162 H -0.0839 1.1621 -0.2370 0.187 Uiso 0.589(16) 1 calc PR A 1
H163 H -0.0456 1.2570 -0.2502 0.187 Uiso 0.589(16) 1 calc PR A 1
C17 C 0.0762(11) 1.2230(19) -0.1924(8) 0.120(8) Uani 0.589(16) 1 d PDU A 1
H174 H 0.0734 1.2683 -0.2225 0.180 Uiso 0.589(16) 1 calc PR A 1
H175 H 0.1181 1.1866 -0.1845 0.180 Uiso 0.589(16) 1 calc PR A 1
H176 H 0.0741 1.2609 -0.1606 0.180 Uiso 0.589(16) 1 calc PR A 1
C14' C 0.0300(10) 1.116(2) -0.2113(8) 0.096(5) Uani 0.411(16) 1 d PDU A 2
C15' C -0.0142(15) 1.077(3) -0.2652(12) 0.121(9) Uani 0.411(16) 1 d PDU A 2
H154 H -0.0383 1.0181 -0.2585 0.182 Uiso 0.411(16) 1 calc PR A 2
H155 H 0.0133 1.0588 -0.2888 0.182 Uiso 0.411(16) 1 calc PR A 2
H156 H -0.0458 1.1280 -0.2824 0.182 Uiso 0.411(16) 1 calc PR A 2
C16' C 0.0089(17) 1.222(2) -0.2030(13) 0.117(8) Uani 0.411(16) 1 d PDU A 2
H164 H -0.0290 1.2208 -0.1878 0.175 Uiso 0.411(16) 1 calc PR A 2
H165 H -0.0036 1.2570 -0.2376 0.175 Uiso 0.411(16) 1 calc PR A 2
H166 H 0.0458 1.2572 -0.1782 0.175 Uiso 0.411(16) 1 calc PR A 2
C17' C 0.1024(10) 1.117(3) -0.2136(10) 0.106(8) Uani 0.411(16) 1 d PDU A 2
H172 H 0.1257 1.1724 -0.1926 0.159 Uiso 0.411(16) 1 calc PR A 2
H173 H 0.1036 1.1232 -0.2511 0.159 Uiso 0.411(16) 1 calc PR A 2
H171 H 0.1238 1.0546 -0.1987 0.159 Uiso 0.411(16) 1 calc PR A 2
C18 C -0.0963(6) 0.7949(9) -0.1691(4) 0.078(4) Uani 1 1 d . . .
H18A H -0.0574 0.7530 -0.1553 0.118 Uiso 1 1 calc R A .
H18B H -0.0951 0.8238 -0.2036 0.118 Uiso 1 1 calc R . .
H18C H -0.1364 0.7549 -0.1743 0.118 Uiso 1 1 calc R . .
C19 C -0.1601(4) 0.9376(9) -0.1501(4) 0.067(3) Uani 1 1 d . . .
H19A H -0.1984 0.8970 -0.1491 0.100 Uiso 1 1 calc R A .
H19B H -0.1644 0.9586 -0.1872 0.100 Uiso 1 1 calc R . .
H19C H -0.1582 0.9960 -0.1273 0.100 Uiso 1 1 calc R . .
C20 C -0.2075(4) 0.6759(7) -0.0109(4) 0.049(2) Uani 1 1 d . A .
C21 C -0.2169(6) 0.5833(9) -0.0445(6) 0.100(5) Uani 1 1 d . . .
H21A H -0.1779 0.5408 -0.0321 0.149 Uiso 1 1 calc R A .
H21B H -0.2228 0.6009 -0.0823 0.149 Uiso 1 1 calc R . .
H21C H -0.2561 0.5478 -0.0409 0.149 Uiso 1 1 calc R . .
C22 C -0.2680(5) 0.7382(10) -0.0288(5) 0.077(4) Uani 1 1 d . . .
H22A H -0.3059 0.7022 -0.0232 0.116 Uiso 1 1 calc R A .
H22B H -0.2761 0.7537 -0.0672 0.116 Uiso 1 1 calc R . .
H22C H -0.2616 0.7998 -0.0080 0.116 Uiso 1 1 calc R . .
C23 C -0.1998(6) 0.6537(12) 0.0490(5) 0.110(6) Uani 1 1 d . . .
H23A H -0.1960 0.7160 0.0690 0.165 Uiso 1 1 calc R A .
H23B H -0.1599 0.6139 0.0635 0.165 Uiso 1 1 calc R . .
H23C H -0.2385 0.6169 0.0527 0.165 Uiso 1 1 calc R . .
O1A O 0.1787(3) 0.9322(5) -0.0300(2) 0.0513(17) Uani 1 1 d . . .
N1A N 0.5539(3) 0.9405(5) 0.1961(3) 0.0405(18) Uani 1 1 d . . .
N2A N 0.4552(4) 0.9421(5) 0.2910(3) 0.0459(19) Uani 1 1 d . . .
N3A N 0.6009(4) 0.9259(6) 0.0726(3) 0.054(2) Uani 1 1 d . . .
C1A C 0.1279(4) 0.9990(7) -0.0236(3) 0.045(2) Uani 1 1 d . . .
H1A1 H 0.1461 1.0667 -0.0161 0.054 Uiso 1 1 calc R . .
H1A2 H 0.1116 0.9777 0.0071 0.054 Uiso 1 1 calc R . .
C2A C 0.2372(4) 0.9325(7) 0.0092(4) 0.043(2) Uani 1 1 d . . .
C3A C 0.2481(4) 0.9904(7) 0.0554(4) 0.049(2) Uani 1 1 d . . .
H3A H 0.2138 1.0308 0.0614 0.058 Uiso 1 1 calc R . .
C4A C 0.3104(4) 0.9880(7) 0.0929(4) 0.045(2) Uani 1 1 d . . .
H4A H 0.3170 1.0259 0.1249 0.055 Uiso 1 1 calc R . .
C5A C 0.3632(4) 0.9325(6) 0.0855(4) 0.041(2) Uani 1 1 d . . .
C6A C 0.3494(4) 0.8753(7) 0.0375(4) 0.046(2) Uani 1 1 d . . .
H6A H 0.3836 0.8367 0.0301 0.055 Uiso 1 1 calc R . .
C7A C 0.2878(4) 0.8746(7) 0.0018(4) 0.047(2) Uani 1 1 d . . .
H7A H 0.2797 0.8330 -0.0290 0.056 Uiso 1 1 calc R . .
C8A C 0.4283(4) 0.9351(6) 0.1235(4) 0.038(2) Uani 1 1 d . . .
C9A C 0.4359(4) 0.9397(6) 0.1777(4) 0.041(2) Uani 1 1 d . . .
H9A H 0.3980 0.9414 0.1909 0.049 Uiso 1 1 calc R . .
C10A C 0.4995(4) 0.9421(6) 0.2142(4) 0.040(2) Uani 1 1 d . . .
C11A C 0.5453(4) 0.9362(6) 0.1429(4) 0.038(2) Uani 1 1 d . . .
C12A C 0.4851(4) 0.9328(6) 0.1062(4) 0.038(2) Uani 1 1 d . . .
H12A H 0.4819 0.9289 0.0688 0.046 Uiso 1 1 calc R . .
C13A C 0.5098(4) 0.9425(6) 0.2736(4) 0.039(2) Uani 1 1 d . . .
C14A C 0.5724(5) 0.9430(6) 0.3081(4) 0.044(2) Uani 1 1 d . . .
H14C H 0.6097 0.9425 0.2941 0.053 Uiso 1 1 calc R . .
C15A C 0.5811(5) 0.9443(7) 0.3622(4) 0.051(3) Uani 1 1 d . . .
H15A H 0.6242 0.9475 0.3863 0.061 Uiso 1 1 calc R . .
C16A C 0.5257(6) 0.9406(7) 0.3815(4) 0.056(3) Uani 1 1 d . . .
H16A H 0.5294 0.9388 0.4190 0.067 Uiso 1 1 calc R . .
C17A C 0.4642(5) 0.9397(7) 0.3433(4) 0.050(3) Uani 1 1 d . . .
H17A H 0.4260 0.9372 0.3561 0.061 Uiso 1 1 calc R . .
C18A C 0.6079(4) 0.9353(6) 0.1256(4) 0.046(2) Uani 1 1 d . . .
C19A C 0.6678(5) 0.9455(8) 0.1625(5) 0.067(3) Uani 1 1 d . . .
H19D H 0.6713 0.9538 0.1996 0.081 Uiso 1 1 calc R . .
C20A C 0.7243(5) 0.9433(11) 0.1436(6) 0.092(4) Uani 1 1 d . . .
H20D H 0.7669 0.9490 0.1682 0.110 Uiso 1 1 calc R . .
C21A C 0.7183(6) 0.9330(10) 0.0903(5) 0.080(4) Uani 1 1 d . . .
H21D H 0.7562 0.9314 0.0771 0.096 Uiso 1 1 calc R . .
C22A C 0.6570(5) 0.9252(9) 0.0566(5) 0.067(3) Uani 1 1 d . . .
H22D H 0.6530 0.9188 0.0192 0.080 Uiso 1 1 calc R . .
O1B O 0.0799(3) 0.7328(4) 0.0432(2) 0.0446(15) Uani 1 1 d . . .
N1B N 0.4722(3) 0.6934(5) 0.2301(3) 0.0309(15) Uani 1 1 d . . .
N2B N 0.5215(3) 0.6934(5) 0.3334(3) 0.0367(16) Uani 1 1 d . A .
N3B N 0.5762(3) 0.6919(5) 0.1960(3) 0.0364(16) Uani 1 1 d . A .
C1B C 0.0301(4) 0.7874(7) 0.0607(4) 0.045(2) Uani 1 1 d . A .
H1B1 H 0.0442 0.8569 0.0686 0.054 Uiso 1 1 calc R . .
H1B2 H 0.0234 0.7573 0.0937 0.054 Uiso 1 1 calc R . .
C2B C 0.1432(4) 0.7312(6) 0.0767(3) 0.039(2) Uani 1 1 d . A .
C3B C 0.1616(4) 0.7709(7) 0.1285(4) 0.052(3) Uani 1 1 d . . .
H3B H 0.1299 0.8023 0.1430 0.063 Uiso 1 1 calc R A .
C4B C 0.2268(4) 0.7638(8) 0.1582(4) 0.057(3) Uani 1 1 d . A .
H4B H 0.2402 0.7943 0.1926 0.068 Uiso 1 1 calc R . .
C5B C 0.2736(4) 0.7133(6) 0.1393(3) 0.040(2) Uani 1 1 d . . .
C6B C 0.2525(4) 0.6751(6) 0.0870(3) 0.041(2) Uani 1 1 d . A .
H6B H 0.2837 0.6424 0.0725 0.050 Uiso 1 1 calc R . .
C7B C 0.1887(4) 0.6832(6) 0.0562(3) 0.039(2) Uani 1 1 d . . .
H7B H 0.1759 0.6561 0.0209 0.047 Uiso 1 1 calc R A .
C8B C 0.3432(4) 0.7043(6) 0.1715(3) 0.036(2) Uani 1 1 d . A .
C9B C 0.3600(4) 0.7030(6) 0.2279(4) 0.040(2) Uani 1 1 d . . .
H9B H 0.3263 0.7058 0.2460 0.048 Uiso 1 1 calc R A .
C10B C 0.4263(4) 0.6978(6) 0.2574(3) 0.0342(19) Uani 1 1 d . A .
C11B C 0.4586(4) 0.6922(6) 0.1767(4) 0.0351(19) Uani 1 1 d . A .
C12B C 0.3942(4) 0.6976(6) 0.1465(3) 0.037(2) Uani 1 1 d . . .
H12B H 0.3841 0.6967 0.1084 0.044 Uiso 1 1 calc R A .
C13B C 0.4538(4) 0.6958(6) 0.3164(3) 0.0332(19) Uani 1 1 d . . .
C14B C 0.4178(4) 0.6945(6) 0.3526(4) 0.043(2) Uani 1 1 d . A .
H14D H 0.3709 0.6968 0.3405 0.051 Uiso 1 1 calc R . .
C15B C 0.4494(5) 0.6898(7) 0.4071(4) 0.049(2) Uani 1 1 d . . .
H15B H 0.4245 0.6889 0.4328 0.058 Uiso 1 1 calc R A .
C16B C 0.5165(5) 0.6865(7) 0.4233(4) 0.047(2) Uani 1 1 d . A .
H16B H 0.5393 0.6824 0.4604 0.057 Uiso 1 1 calc R . .
C17B C 0.5508(4) 0.6890(6) 0.3856(3) 0.042(2) Uani 1 1 d . . .
H17B H 0.5977 0.6876 0.3973 0.051 Uiso 1 1 calc R A .
C18B C 0.5179(4) 0.6892(6) 0.1566(3) 0.0329(19) Uani 1 1 d . . .
C19B C 0.5155(4) 0.6810(6) 0.1028(4) 0.042(2) Uani 1 1 d . A .
H19E H 0.4744 0.6794 0.0758 0.050 Uiso 1 1 calc R . .
C20B C 0.5754(5) 0.6750(7) 0.0893(4) 0.052(3) Uani 1 1 d . . .
H20E H 0.5755 0.6672 0.0528 0.063 Uiso 1 1 calc R A .
C21B C 0.6333(5) 0.6804(7) 0.1283(4) 0.054(3) Uani 1 1 d . A .
H21E H 0.6743 0.6786 0.1195 0.065 Uiso 1 1 calc R . .
C22B C 0.6316(4) 0.6886(7) 0.1807(4) 0.047(2) Uani 1 1 d . . .
H22E H 0.6725 0.6921 0.2078 0.056 Uiso 1 1 calc R A .
P1 P 0.35592(11) 0.5794(2) 0.96752(9) 0.0418(6) Uani 1 1 d . . .
F1 F 0.3393(8) 0.5366(14) 0.9085(5) 0.088(7) Uani 0.63(3) 1 d P B 1
F2 F 0.3587(6) 0.4686(10) 0.9892(8) 0.079(6) Uani 0.63(3) 1 d P B 1
F3 F 0.3684(7) 0.6176(18) 1.0266(6) 0.095(9) Uani 0.63(3) 1 d P B 1
F4 F 0.3489(6) 0.6847(8) 0.9441(8) 0.089(8) Uani 0.63(3) 1 d P B 1
F1' F 0.3512(9) 0.621(3) 0.9092(7) 0.082(12) Uani 0.37(3) 1 d P B 2
F2' F 0.3312(11) 0.4800(17) 0.9417(14) 0.087(13) Uani 0.37(3) 1 d P B 2
F3' F 0.3655(12) 0.543(3) 1.0261(11) 0.080(12) Uani 0.37(3) 1 d P B 2
F4' F 0.3849(12) 0.6842(14) 0.9913(11) 0.082(9) Uani 0.37(3) 1 d P B 2
F5 F 0.2800(3) 0.5915(5) 0.9632(2) 0.0798(19) Uani 1 1 d . B .
F6 F 0.4314(3) 0.5658(6) 0.9725(3) 0.097(2) Uani 1 1 d . B .
C1D C 0.1788(16) 0.524(3) 0.1831(13) 0.040(8) Uiso 0.25 1 d P . .
Cl1D Cl 0.2289(5) 0.4288(7) 0.1955(4) 0.050(2) Uiso 0.25 1 d P . .
Cl2D Cl 0.1987(5) 0.6099(8) 0.2458(4) 0.059(3) Uiso 0.25 1 d P . .
C1AN C 0.1458(10) 0.7030(16) 0.3596(8) 0.056(5) Uiso 0.50 1 d P . .
C2AN C 0.1993(14) 0.693(2) 0.3200(11) 0.089(8) Uiso 0.50 1 d P . .
N1AN N 0.2495(11) 0.6907(16) 0.3068(8) 0.087(6) Uiso 0.50 1 d P . .
C1ET C 0.9113(10) 0.3732(15) 0.0943(7) 0.048(5) Uiso 0.50 1 d P D .
C2ET C 0.9445(10) 0.4000(15) 0.0843(7) 0.050(5) Uiso 0.50 1 d P . .
O1E1 O 0.9923(10) 0.5604(17) 0.1202(8) 0.034(5) Uiso 0.25 1 d P C 1
O1E2 O 0.9968(13) 0.496(2) 0.0998(11) 0.059(7) Uiso 0.25 1 d P D 2
C3ET C 1.0431(19) 0.484(3) 0.0786(15) 0.137(12) Uiso 0.50 1 d P . .
C4ET C 1.0850(16) 0.496(2) 0.1284(13) 0.115(10) Uiso 0.50 1 d P D .
C1F C 0.1883(5) 1.0593(9) 0.3115(4) 0.070(3) Uiso 1 1 d . . .
C2F C 0.2818(6) 0.9457(9) 0.2796(5) 0.073(3) Uiso 1 1 d . . .
C3H C 0.1876(10) 0.7390(16) 0.3608(8) 0.054(5) Uiso 0.50 1 d P . .
C5H C 0.1789(9) 0.8962(14) 0.2597(7) 0.048(5) Uiso 0.50 1 d P . .
C9H C 0.3054(13) 0.970(2) 0.2529(11) 0.088(8) Uiso 0.50 1 d P . .
C2Q C 0.2214(17) 0.946(3) 0.2890(13) 0.039(8) Uiso 0.25 1 d P . .

loop_
_atom_site_aniso_label
_atom_site_aniso_U_11
_atom_site_aniso_U_22
_atom_site_aniso_U_33
_atom_site_aniso_U_23
_atom_site_aniso_U_13
_atom_site_aniso_U_12
Pd1 0.0241(3) 0.0299(4) 0.0534(5) -0.0019(3) 0.0010(3) 0.0036(3)
Cl1 0.0270(11) 0.0613(17) 0.0640(15) 0.0092(12) -0.0014(10) 0.0034(11)
O1 0.024(3) 0.049(4) 0.046(4) 0.005(3) 0.005(3) -0.003(3)
C1 0.027(4) 0.057(6) 0.041(5) -0.006(5) 0.018(4) -0.006(4)
C2 0.049(6) 0.103(10) 0.055(7) -0.005(6) 0.021(5) -0.033(6)
C3 0.097(7) 0.133(9) 0.039(5) 0.013(5) 0.026(5) -0.052(7)
C4 0.051(6) 0.100(9) 0.033(5) -0.003(6) 0.013(5) -0.020(6)
C5 0.038(5) 0.051(6) 0.032(5) -0.006(4) 0.015(4) -0.001(4)
C6 0.027(4) 0.042(5) 0.039(5) -0.006(4) 0.007(4) -0.009(4)
C7 0.025(4) 0.036(5) 0.035(5) -0.005(4) 0.005(3) -0.003(4)
C8 0.025(4) 0.038(5) 0.044(5) -0.002(4) -0.004(4) -0.001(4)
C9 0.027(4) 0.029(5) 0.050(6) 0.006(4) 0.007(4) -0.002(4)
C10 0.030(4) 0.040(5) 0.040(5) 0.009(4) 0.002(4) 0.001(4)
C11 0.022(4) 0.038(6) 0.045(5) 0.007(4) -0.003(4) 0.003(4)
C12 0.025(4) 0.036(5) 0.046(5) -0.005(4) 0.005(4) -0.002(4)
C13 0.027(4) 0.051(6) 0.037(5) -0.013(4) 0.013(4) 0.003(4)
C14 0.123(9) 0.139(11) 0.049(7) 0.013(7) 0.033(7) -0.068(8)
C15 0.166(17) 0.174(17) 0.059(10) -0.005(10) 0.053(13) -0.092(13)
C16 0.147(12) 0.128(15) 0.085(14) 0.033(11) 0.008(12) -0.054(11)
C17 0.149(14) 0.144(16) 0.065(12) 0.015(10) 0.025(12) -0.081(13)
C14' 0.106(10) 0.144(11) 0.044(8) 0.026(8) 0.030(8) -0.047(10)
C15' 0.135(17) 0.176(19) 0.046(9) 0.038(12) 0.014(13) -0.064(18)
C16' 0.132(18) 0.149(13) 0.075(15) 0.042(11) 0.039(15) -0.024(16)
C17' 0.107(12) 0.17(2) 0.055(14) 0.054(14) 0.036(10) -0.032(14)
C18 0.110(10) 0.083(9) 0.042(6) -0.029(6) 0.020(6) -0.022(8)
C19 0.034(5) 0.095(9) 0.074(7) 0.037(6) 0.017(5) 0.003(6)
C20 0.032(5) 0.051(7) 0.059(6) 0.015(5) 0.006(4) -0.008(4)
C21 0.087(9) 0.060(8) 0.175(14) -0.044(9) 0.075(9) -0.047(7)
C22 0.037(6) 0.101(10) 0.097(9) 0.027(7) 0.024(6) -0.003(6)
C23 0.059(7) 0.180(16) 0.081(9) 0.048(9) 0.003(7) -0.055(9)
O1A 0.036(3) 0.065(5) 0.050(4) -0.015(3) 0.008(3) -0.002(3)
N1A 0.034(4) 0.031(4) 0.054(5) -0.003(3) 0.008(4) 0.002(3)
N2A 0.048(5) 0.032(5) 0.057(6) -0.003(4) 0.013(4) -0.001(4)
N3A 0.051(5) 0.052(5) 0.064(6) -0.002(4) 0.026(4) 0.001(4)
C1A 0.029(5) 0.061(7) 0.048(6) -0.009(5) 0.018(4) -0.009(4)
C2A 0.037(5) 0.044(6) 0.049(6) -0.011(5) 0.014(4) -0.010(4)
C3A 0.036(5) 0.052(6) 0.063(6) -0.008(5) 0.022(5) -0.003(5)
C4A 0.041(5) 0.046(6) 0.051(6) -0.009(4) 0.015(4) -0.007(5)
C5A 0.042(5) 0.032(5) 0.054(6) -0.004(4) 0.023(4) -0.006(4)
C6A 0.041(5) 0.041(6) 0.060(6) -0.006(5) 0.020(5) -0.001(4)
C7A 0.044(5) 0.044(6) 0.054(6) -0.015(5) 0.014(5) -0.006(5)
C8A 0.042(5) 0.022(5) 0.050(6) 0.001(4) 0.011(4) 0.000(4)
C9A 0.036(5) 0.026(5) 0.062(7) -0.004(4) 0.014(4) -0.004(4)
C10A 0.042(5) 0.015(4) 0.064(7) -0.003(4) 0.014(5) -0.005(4)
C11A 0.038(5) 0.024(5) 0.055(6) -0.004(4) 0.015(4) 0.004(4)
C12A 0.039(5) 0.026(5) 0.052(6) -0.003(4) 0.016(4) -0.003(4)
C13A 0.036(5) 0.027(5) 0.053(6) -0.005(4) 0.010(4) 0.000(4)
C14A 0.050(6) 0.021(5) 0.063(7) -0.007(4) 0.017(5) 0.002(4)
C15A 0.057(6) 0.034(6) 0.054(7) -0.002(4) 0.001(5) -0.006(5)
C16A 0.080(8) 0.032(6) 0.054(6) -0.002(5) 0.017(6) -0.001(5)
C17A 0.055(6) 0.033(6) 0.067(8) -0.005(5) 0.024(6) 0.003(5)
C18A 0.045(6) 0.028(5) 0.067(7) -0.008(4) 0.022(5) -0.005(4)
C19A 0.046(6) 0.080(9) 0.079(8) -0.015(6) 0.023(6) -0.012(6)
C20A 0.040(6) 0.132(13) 0.099(11) -0.032(9) 0.011(7) -0.018(7)
C21A 0.055(7) 0.111(11) 0.084(9) -0.006(8) 0.036(7) -0.009(7)
C22A 0.059(7) 0.077(8) 0.075(8) -0.004(6) 0.035(6) 0.001(6)
O1B 0.024(3) 0.047(4) 0.053(4) -0.004(3) -0.007(3) 0.008(3)
N1B 0.023(3) 0.024(4) 0.042(4) -0.006(3) 0.004(3) 0.003(3)
N2B 0.030(4) 0.028(4) 0.048(4) -0.004(3) 0.002(3) 0.007(3)
N3B 0.022(3) 0.026(4) 0.056(5) -0.004(3) 0.001(3) 0.005(3)
C1B 0.024(4) 0.051(6) 0.054(6) 0.005(4) 0.001(4) 0.008(4)
C2B 0.023(4) 0.034(5) 0.050(6) 0.001(4) -0.008(4) 0.002(4)
C3B 0.034(5) 0.051(6) 0.064(7) -0.025(5) 0.001(5) 0.013(4)
C4B 0.029(5) 0.066(7) 0.063(7) -0.029(5) -0.008(4) 0.015(5)
C5B 0.026(4) 0.037(6) 0.048(6) -0.005(4) -0.003(4) 0.002(4)
C6B 0.028(4) 0.042(6) 0.050(6) -0.002(4) 0.003(4) 0.008(4)
C7B 0.027(4) 0.043(6) 0.042(5) -0.013(4) -0.002(4) -0.001(4)
C8B 0.027(4) 0.027(5) 0.048(5) -0.011(4) 0.002(4) 0.003(4)
C9B 0.024(4) 0.039(5) 0.056(6) -0.007(4) 0.010(4) 0.004(4)
C10B 0.026(4) 0.023(4) 0.050(5) -0.004(4) 0.004(4) 0.002(4)
C11B 0.032(4) 0.019(4) 0.051(6) -0.009(4) 0.007(4) 0.005(4)
C12B 0.028(4) 0.027(4) 0.047(5) -0.007(4) -0.002(4) -0.001(4)
C13B 0.025(4) 0.028(4) 0.043(5) -0.011(4) 0.004(4) 0.003(4)
C14B 0.030(4) 0.036(5) 0.062(6) -0.008(5) 0.011(4) 0.010(4)
C15B 0.054(6) 0.048(6) 0.048(6) -0.007(5) 0.021(5) 0.001(5)
C16B 0.049(6) 0.039(6) 0.047(6) -0.003(4) 0.003(5) 0.008(5)
C17B 0.034(5) 0.037(5) 0.047(6) -0.002(4) -0.004(4) 0.008(4)
C18B 0.036(4) 0.011(4) 0.052(6) -0.001(4) 0.012(4) 0.003(4)
C19B 0.032(5) 0.032(5) 0.056(6) -0.001(4) 0.002(4) 0.000(4)
C20B 0.060(7) 0.036(6) 0.063(7) 0.000(5) 0.020(5) 0.004(5)
C21B 0.038(5) 0.049(7) 0.082(8) -0.007(5) 0.027(5) -0.003(5)
C22B 0.028(5) 0.046(6) 0.063(7) 0.000(5) 0.008(4) -0.002(4)
P1 0.0370(13) 0.0471(16) 0.0441(15) -0.0077(12) 0.0158(11) 0.0001(12)
F1 0.126(13) 0.090(14) 0.047(8) -0.017(8) 0.020(7) 0.023(12)
F2 0.072(8) 0.062(9) 0.108(15) 0.030(9) 0.034(9) 0.022(6)
F3 0.058(7) 0.16(2) 0.059(11) -0.056(15) 0.010(6) 0.008(12)
F4 0.076(9) 0.056(8) 0.16(2) 0.024(10) 0.069(12) 0.005(6)
F1' 0.081(13) 0.14(3) 0.034(11) 0.010(14) 0.035(9) -0.011(16)
F2' 0.085(15) 0.057(15) 0.13(4) -0.047(19) 0.047(19) -0.017(13)
F3' 0.063(12) 0.11(3) 0.08(2) 0.06(2) 0.035(12) 0.043(17)
F4' 0.088(16) 0.058(13) 0.09(2) -0.019(12) 0.000(13) -0.004(11)
F5 0.043(3) 0.121(6) 0.074(4) 0.010(4) 0.014(3) 0.018(4)
F6 0.038(3) 0.157(7) 0.104(5) -0.017(5) 0.036(3) -0.001(4)

loop_
_atom_type_symbol
_atom_type_description
_atom_type_scat_dispersion_real
_atom_type_scat_dispersion_imag
_atom_type_scat_source
C C 0.0033 0.0016 'International Tables Vol C Tables 4.2.6.8 and 6.1.1.4'
H H 0.0000 0.0000 'International Tables Vol C Tables 4.2.6.8 and 6.1.1.4'
N N 0.0061 0.0033 'International Tables Vol C Tables 4.2.6.8 and 6.1.1.4'
O O 0.0106 0.0060 'International Tables Vol C Tables 4.2.6.8 and 6.1.1.4'
Cl Cl 0.1484 0.1585 'International Tables Vol C Tables 4.2.6.8 and 6.1.1.4'
Pd Pd -0.9988 1.0072 'International Tables Vol C Tables 4.2.6.8 and 6.1.1.4'
P P 0.1023 0.0942 'International Tables Vol C Tables 4.2.6.8 and 6.1.1.4'
F F 0.0171 0.0103 'International Tables Vol C Tables 4.2.6.8 and 6.1.1.4'

loop_
_geom_angle_atom_site_label_1
_geom_angle_atom_site_label_2
_geom_angle_atom_site_label_3
_geom_angle
N1B Pd1 N3B 80.8(3)
N1B Pd1 N2B 80.8(3)
N3B Pd1 N2B 161.6(2)
N1B Pd1 Cl1 177.3(2)
N3B Pd1 Cl1 97.77(18)
N2B Pd1 Cl1 100.63(19)
C13 O1 C12 118.6(6)
C2 C1 C13 118.2(8)
C2 C1 C1A 120.5(8)
C13 C1 C1A 121.1(8)
C1 C2 C3 122.0(9)
C1 C2 H2 119.0
C3 C2 H2 119.0
C4 C3 C2 117.3(9)
C4 C3 C14' 120.6(12)
C2 C3 C14' 121.7(12)
C4 C3 C14 118.9(11)
C2 C3 C14 121.9(11)
C14' C3 C14 19.3(12)
C3 C4 C5 123.9(9)
C3 C4 H4 118.1
C5 C4 H4 118.1
C4 C5 C13 116.3(8)
C4 C5 C6 121.8(8)
C13 C5 C6 121.9(8)
C18 C6 C5 109.0(7)
C18 C6 C7 107.9(8)
C5 C6 C7 110.0(7)
C18 C6 C19 108.6(8)
C5 C6 C19 110.4(7)
C7 C6 C19 110.7(7)
C12 C7 C8 116.6(7)
C12 C7 C6 121.5(7)
C8 C7 C6 121.8(7)
C9 C8 C7 122.4(7)
C9 C8 H8 118.8
C7 C8 H8 118.8
C8 C9 C10 118.0(7)
C8 C9 C20 120.2(7)
C10 C9 C20 121.7(7)
C11 C10 C9 121.7(8)
C11 C10 H10 119.2
C9 C10 H10 119.2
C10 C11 C12 118.9(7)
C10 C11 C1B 120.7(8)
C12 C11 C1B 120.4(7)
O1 C12 C7 122.9(7)
O1 C12 C11 114.8(7)
C7 C12 C11 122.3(7)
O1 C13 C5 122.8(7)
O1 C13 C1 114.9(7)
C5 C13 C1 122.2(8)
C15 C14 C17 109.2(8)
C15 C14 C16 109.2(9)
C17 C14 C16 108.9(9)
C15 C14 C3 100.1(14)
C17 C14 C3 113.1(14)
C16 C14 C3 115.8(14)
C3 C14' C17' 110.9(17)
C3 C14' C16' 103.6(19)
C17' C14' C16' 109.0(9)
C3 C14' C15' 115.2(18)
C17' C14' C15' 109.1(9)
C16' C14' C15' 108.8(9)
C14' C15' H154 109.5
C14' C15' H155 109.5
H154 C15' H155 109.5
C14' C15' H156 109.5
H154 C15' H156 109.5
H155 C15' H156 109.5
C14' C16' H164 109.5
C14' C16' H165 109.5
H164 C16' H165 109.5
C14' C16' H166 109.5
H164 C16' H166 109.5
H165 C16' H166 109.5
C14' C17' H172 109.5
C14' C17' H173 109.5
H172 C17' H173 109.5
C14' C17' H171 109.5
H172 C17' H171 109.5
H173 C17' H171 109.5
C6 C18 H18A 109.5
C6 C18 H18B 109.5
H18A C18 H18B 109.5
C6 C18 H18C 109.5
H18A C18 H18C 109.5
H18B C18 H18C 109.5
C6 C19 H19A 109.5
C6 C19 H19B 109.5
H19A C19 H19B 109.5
C6 C19 H19C 109.5
H19A C19 H19C 109.5
H19B C19 H19C 109.5
C22 C20 C21 109.0(10)
C22 C20 C23 105.6(9)
C21 C20 C23 112.2(10)
C22 C20 C9 110.4(8)
C21 C20 C9 109.0(8)
C23 C20 C9 110.5(8)
C20 C21 H21A 109.5
C20 C21 H21B 109.5
H21A C21 H21B 109.5
C20 C21 H21C 109.5
H21A C21 H21C 109.5
H21B C21 H21C 109.5
C20 C22 H22A 109.5
C20 C22 H22B 109.5
H22A C22 H22B 109.5
C20 C22 H22C 109.5
H22A C22 H22C 109.5
H22B C22 H22C 109.5
C20 C23 H23A 109.5
C20 C23 H23B 109.5
H23A C23 H23B 109.5
C20 C23 H23C 109.5
H23A C23 H23C 109.5
H23B C23 H23C 109.5
C2A O1A C1A 117.2(6)
C11A N1A C10A 117.8(7)
C17A N2A C13A 116.6(8)
C18A N3A C22A 116.8(9)
O1A C1A C1 108.7(7)
O1A C1A H1A1 110.0
C1 C1A H1A1 110.0
O1A C1A H1A2 110.0
C1 C1A H1A2 110.0
H1A1 C1A H1A2 108.3
O1A C2A C7A 117.9(8)
O1A C2A C3A 122.9(8)
C7A C2A C3A 119.2(8)
C2A C3A C4A 118.9(8)
C2A C3A H3A 120.6
C4A C3A H3A 120.6
C5A C4A C3A 123.1(8)
C5A C4A H4A 118.5
C3A C4A H4A 118.5
C4A C5A C6A 115.6(8)
C4A C5A C8A 122.1(8)
C6A C5A C8A 122.3(8)
C7A C6A C5A 121.5(8)
C7A C6A H6A 119.3
C5A C6A H6A 119.3
C6A C7A C2A 121.7(8)
C6A C7A H7A 119.1
C2A C7A H7A 119.1
C9A C8A C12A 117.6(8)
C9A C8A C5A 121.3(8)
C12A C8A C5A 121.0(8)
C8A C9A C10A 120.7(8)
C8A C9A H9A 119.7
C10A C9A H9A 119.7
N1A C10A C9A 120.5(8)
N1A C10A C13A 117.3(8)
C9A C10A C13A 122.2(8)
N1A C11A C12A 123.9(8)
N1A C11A C18A 115.0(8)
C12A C11A C18A 121.1(9)
C11A C12A C8A 119.5(9)
C11A C12A H12A 120.2
C8A C12A H12A 120.2
N2A C13A C14A 122.7(9)
N2A C13A C10A 116.7(8)
C14A C13A C10A 120.7(8)
C15A C14A C13A 120.1(9)
C15A C14A H14C 120.0
C13A C14A H14C 120.0
C14A C15A C16A 118.7(9)
C14A C15A H15A 120.7
C16A C15A H15A 120.7
C15A C16A C17A 116.9(9)
C15A C16A H16A 121.6
C17A C16A H16A 121.6
N2A C17A C16A 125.0(9)
N2A C17A H17A 117.5
C16A C17A H17A 117.5
N3A C18A C19A 123.0(9)
N3A C18A C11A 116.4(8)
C19A C18A C11A 120.6(9)
C18A C19A C20A 117.6(11)
C18A C19A H19D 121.2
C20A C19A H19D 121.2
C21A C20A C19A 120.3(11)
C21A C20A H20D 119.9
C19A C20A H20D 119.9
C22A C21A C20A 118.2(10)
C22A C21A H21D 120.9
C20A C21A H21D 120.9
C21A C22A N3A 124.1(11)
C21A C22A H22D 117.9
N3A C22A H22D 117.9
C2B O1B C1B 117.9(6)
C11B N1B C10B 124.3(7)
C11B N1B Pd1 117.9(5)
C10B N1B Pd1 117.7(5)
C17B N2B C13B 118.7(7)
C17B N2B Pd1 128.2(6)
C13B N2B Pd1 113.1(5)
C22B N3B C18B 117.3(8)
C22B N3B Pd1 129.4(6)
C18B N3B Pd1 113.3(5)
O1B C1B C11 107.3(7)
O1B C1B H1B1 110.3
C11 C1B H1B1 110.3
O1B C1B H1B2 110.3
C11 C1B H1B2 110.3
H1B1 C1B H1B2 108.5
O1B C2B C7B 114.8(7)
O1B C2B C3B 124.4(8)
C7B C2B C3B 120.7(7)
C4B C3B C2B 118.6(8)
C4B C3B H3B 120.7
C2B C3B H3B 120.7
C3B C4B C5B 122.0(8)
C3B C4B H4B 119.0
C5B C4B H4B 119.0
C4B C5B C6B 116.9(7)
C4B C5B C8B 122.0(8)
C6B C5B C8B 121.1(8)
C7B C6B C5B 122.4(8)
C7B C6B H6B 118.8
C5B C6B H6B 118.8
C6B C7B C2B 119.3(8)
C6B C7B H7B 120.4
C2B C7B H7B 120.4
C12B C8B C9B 118.1(7)
C12B C8B C5B 120.9(8)
C9B C8B C5B 121.0(7)
C10B C9B C8B 119.8(7)
C10B C9B H9B 120.1
C8B C9B H9B 120.1
N1B C10B C9B 118.1(7)
N1B C10B C13B 114.1(6)
C9B C10B C13B 127.8(8)
N1B C11B C12B 119.3(7)
N1B C11B C18B 113.8(7)
C12B C11B C18B 126.9(8)
C11B C12B C8B 120.4(8)
C11B C12B H12B 119.8
C8B C12B H12B 119.8
C14B C13B N2B 120.5(7)
C14B C13B C10B 125.4(7)
N2B C13B C10B 114.1(7)
C13B C14B C15B 120.0(8)
C13B C14B H14D 120.0
C15B C14B H14D 120.0
C16B C15B C14B 118.8(9)
C16B C15B H15B 120.6
C14B C15B H15B 120.6
C15B C16B C17B 119.2(8)
C15B C16B H16B 120.4
C17B C16B H16B 120.4
N2B C17B C16B 122.8(8)
N2B C17B H17B 118.6
C16B C17B H17B 118.6
N3B C18B C19B 122.1(7)
N3B C18B C11B 114.2(7)
C19B C18B C11B 123.7(8)
C18B C19B C20B 117.9(8)
C18B C19B H19E 121.0
C20B C19B H19E 121.0
C21B C20B C19B 120.0(9)
C21B C20B H20E 120.0
C19B C20B H20E 120.0
C20B C21B C22B 118.6(9)
C20B C21B H21E 120.7
C22B C21B H21E 120.7
N3B C22B C21B 124.0(8)
N3B C22B H22E 118.0
C21B C22B H22E 118.0
F2' P1 F4 131.1(14)
F2' P1 F3' 94.8(16)
F4 P1 F3' 130.6(15)
F2' P1 F3 131.5(15)
F4 P1 F3 92.9(11)
F3' P1 F3 37.9(10)
F2' P1 F6 98.6(8)
F4 P1 F6 97.3(5)
F3' P1 F6 91.4(9)
F3 P1 F6 93.6(6)
F2' P1 F1 45.3(11)
F4 P1 F1 89.2(8)
F3' P1 F1 139.6(15)
F3 P1 F1 176.1(10)
F6 P1 F1 89.3(6)
F2' P1 F5 81.0(8)
F4 P1 F5 83.6(5)
F3' P1 F5 87.8(8)
F3 P1 F5 86.0(6)
F6 P1 F5 179.0(4)
F1 P1 F5 91.0(6)
F2' P1 F1' 88.3(15)
F4 P1 F1' 47.5(11)
F3' P1 F1' 175.7(14)
F3 P1 F1' 139.6(15)
F6 P1 F1' 85.3(8)
F1 P1 F1' 43.2(9)
F5 P1 F1' 95.5(8)
F2' P1 F2 45.8(11)
F4 P1 F2 176.3(8)
F3' P1 F2 51.4(11)
F3 P1 F2 89.2(10)
F6 P1 F2 85.5(5)
F1 P1 F2 88.5(9)
F5 P1 F2 93.5(5)
F1' P1 F2 130.8(13)
F2' P1 F4' 175.7(13)
F4 P1 F4' 46.8(9)
F3' P1 F4' 88.4(14)
F3 P1 F4' 52.2(10)
F6 P1 F4' 78.5(9)
F1 P1 F4' 131.1(12)
F5 P1 F4' 102.0(9)
F1' P1 F4' 88.3(14)
F2 P1 F4' 136.4(11)
Cl1D C1D Cl2D 109.1(18)
C3H C1AN C2AN 48.8(17)
N1AN C2AN C3H 128(3)
N1AN C2AN C1AN 161(3)
C3H C2AN C1AN 35.2(12)
C1ET C2ET O1E2 140(3)
C3ET O1E2 C2ET 109(3)
C3ET O1E2 C4ET 49(2)
C2ET O1E2 C4ET 129(2)
O1E2 C3ET C4ET 87(3)
C3ET C4ET O1E2 44.1(19)
C9H C2F C2Q 141(2)
C1AN C3H C2AN 96(2)
C5H C2Q C2F 117(3)
C5H C2Q C1F 113(2)
C2F C2Q C1F 121(2)

loop_
_geom_bond_atom_site_label_1
_geom_bond_atom_site_label_2
_geom_bond_distance
Pd1 N1B 1.939(6)
Pd1 N3B 2.027(7)
Pd1 N2B 2.046(7)
Pd1 Cl1 2.293(2)
O1 C13 1.361(10)
O1 C12 1.381(9)
C1 C2 1.374(13)
C1 C13 1.402(11)
C1 C1A 1.463(11)
C2 C3 1.399(14)
C2 H2 0.9500
C3 C4 1.382(14)
C3 C14' 1.49(2)
C3 C14 1.63(2)
C4 C5 1.385(13)
C4 H4 0.9500
C5 C13 1.401(11)
C5 C6 1.513(11)
C6 C18 1.509(12)
C6 C7 1.527(11)
C6 C19 1.537(12)
C7 C12 1.389(11)
C7 C8 1.407(11)
C8 C9 1.389(11)
C8 H8 0.9500
C9 C10 1.393(11)
C9 C20 1.550(11)
C10 C11 1.370(11)
C10 H10 0.9500
C11 C12 1.394(12)
C11 C1B 1.497(11)
C14 C15 1.538(12)
C14 C17 1.538(12)
C14 C16 1.538(12)
C15 H151 0.9800
C15 H152 0.9800
C15 H153 0.9800
C16 H161 0.9800
C16 H162 0.9800
C16 H163 0.9800
C17 H174 0.9800
C17 H175 0.9800
C17 H176 0.9800
C14' C17' 1.538(13)
C14' C16' 1.539(13)
C14' C15' 1.541(13)
C15' H154 0.9800
C15' H155 0.9800
C15' H156 0.9800
C16' H164 0.9800
C16' H165 0.9800
C16' H166 0.9800
C17' H172 0.9800
C17' H173 0.9800
C17' H171 0.9800
C18 H18A 0.9800
C18 H18B 0.9800
C18 H18C 0.9800
C19 H19A 0.9800
C19 H19B 0.9800
C19 H19C 0.9800
C20 C22 1.489(13)
C20 C21 1.505(14)
C20 C23 1.542(14)
C21 H21A 0.9800
C21 H21B 0.9800
C21 H21C 0.9800
C22 H22A 0.9800
C22 H22B 0.9800
C22 H22C 0.9800
C23 H23A 0.9800
C23 H23B 0.9800
C23 H23C 0.9800
O1A C2A 1.364(10)
O1A C1A 1.443(10)
N1A C11A 1.338(11)
N1A C10A 1.350(10)
N2A C17A 1.312(11)
N2A C13A 1.343(11)
N3A C18A 1.343(11)
N3A C22A 1.353(12)
C1A H1A1 0.9900
C1A H1A2 0.9900
C2A C7A 1.377(12)
C2A C3A 1.392(12)
C3A C4A 1.401(12)
C3A H3A 0.9500
C4A C5A 1.398(12)
C4A H4A 0.9500
C5A C6A 1.421(12)
C5A C8A 1.451(12)
C6A C7A 1.370(12)
C6A H6A 0.9500
C7A H7A 0.9500
C8A C9A 1.365(12)
C8A C12A 1.386(11)
C9A C10A 1.410(12)
C9A H9A 0.9500
C10A C13A 1.490(12)
C11A C12A 1.360(12)
C11A C18A 1.504(12)
C12A H12A 0.9500
C13A C14A 1.374(12)
C14A C15A 1.360(12)
C14A H14C 0.9500
C15A C16A 1.389(13)
C15A H15A 0.9500
C16A C17A 1.394(13)
C16A H16A 0.9500
C17A H17A 0.9500
C18A C19A 1.362(13)
C19A C20A 1.402(14)
C19A H19D 0.9500
C20A C21A 1.354(15)
C20A H20D 0.9500
C21A C22A 1.348(15)
C21A H21D 0.9500
C22A H22D 0.9500
O1B C2B 1.376(9)
O1B C1B 1.450(10)
N1B C11B 1.328(10)
N1B C10B 1.344(10)
N2B C17B 1.321(10)
N2B C13B 1.371(10)
N3B C22B 1.331(10)
N3B C18B 1.363(10)
C1B H1B1 0.9900
C1B H1B2 0.9900
C2B C7B 1.378(12)
C2B C3B 1.394(12)
C3B C4B 1.379(12)
C3B H3B 0.9500
C4B C5B 1.391(12)
C4B H4B 0.9500
C5B C6B 1.400(12)
C5B C8B 1.477(11)
C6B C7B 1.363(11)
C6B H6B 0.9500
C7B H7B 0.9500
C8B C12B 1.399(11)
C8B C9B 1.403(11)
C9B C10B 1.396(11)
C9B H9B 0.9500
C10B C13B 1.477(11)
C11B C12B 1.367(11)
C11B C18B 1.477(11)
C12B H12B 0.9500
C13B C14B 1.354(11)
C14B C15B 1.385(12)
C14B H14D 0.9500
C15B C16B 1.360(12)
C15B H15B 0.9500
C16B C17B 1.362(12)
C16B H16B 0.9500
C17B H17B 0.9500
C18B C19B 1.382(12)
C19B C20B 1.400(13)
C19B H19E 0.9500
C20B C21B 1.352(13)
C20B H20E 0.9500
C21B C22B 1.368(13)
C21B H21E 0.9500
C22B H22E 0.9500
P1 F2' 1.526(17)
P1 F4 1.538(11)
P1 F3' 1.55(2)
P1 F3 1.565(12)
P1 F6 1.568(6)
P1 F1 1.578(11)
P1 F5 1.579(6)
P1 F1' 1.586(17)
P1 F2 1.595(11)
P1 F4' 1.598(19)
C1D Cl1D 1.64(4)
C1D Cl2D 1.94(4)
C1AN C3H 1.00(2)
C1AN C2AN 1.72(3)
C2AN N1AN 1.19(3)
C2AN C3H 1.30(3)
C1ET C2ET 0.89(2)
C2ET O1E2 1.68(3)
O1E2 C3ET 1.25(4)
O1E2 C4ET 1.80(4)
C3ET C4ET 1.36(4)
C1F C2Q 1.84(4)
C2F C9H 1.01(3)
C2F C2Q 1.36(3)
C5H C2Q 1.21(4)
